data_4313060
loop_
_publ_author_name
'Ok-Sang Jung'
'Yun Ju Kim'
'Young-A Lee'
'Ki-Min Park'
'Shim Sung Lee'

_publ_section_title
;
 Subtle Role of Polyatomic Anions in Molecular Construction: Structures
 and Properties of AgX Bearing 2,4'-Thiobis(pyridine) (X-= NO3-, BF4-,
 ClO4-, PF6-, CF3CO2-, and CF3SO3-)
;
_journal_name_full 'Inorganic Chemistry'
_journal_page_first 844
_journal_page_last 850
_journal_paper_doi 10.1021/ic025935q
_journal_volume 42
_journal_year 2003
_chemical_formula_sum 'C40 H32 Ag3 Cl3 N8 O12 S4'
_chemical_formula_weight 1374.94
_chemical_name_systematic
; 
 ? 
;
_space_group_IT_number 2
_symmetry_cell_setting triclinic
_symmetry_space_group_name_Hall '-P 1'
_symmetry_space_group_name_H-M 'P -1'
_atom_sites_solution_hydrogens geom
_atom_sites_solution_primary direct
_atom_sites_solution_secondary difmap
_audit_creation_method SHELXL-97
_cell_angle_alpha 91.400(10)
_cell_angle_beta 89.98(2)
_cell_angle_gamma 112.660(10)
_cell_formula_units_Z 2
_cell_length_a 8.108(2)
_cell_length_b 10.521(2)
_cell_length_c 30.155(4)
_cell_measurement_temperature 293(2)
_cell_volume 2373.0(8)
_computing_structure_refinement 'SHELXL-97 (Sheldrick, 1997)'
_computing_structure_solution 'SHELXS-97 (Sheldrick, 1990)'
_diffrn_ambient_temperature 293(2)
_diffrn_measured_fraction_theta_full 0.639
_diffrn_measured_fraction_theta_max 0.639
_diffrn_radiation_monochromator graphite
_diffrn_radiation_source 'fine-focus sealed tube'
_diffrn_radiation_type MoK\a
_diffrn_radiation_wavelength 0.71073
_diffrn_reflns_av_R_equivalents 0.0289
_diffrn_reflns_av_sigmaI/netI 0.0418
_diffrn_reflns_limit_h_max 9
_diffrn_reflns_limit_h_min 0
_diffrn_reflns_limit_k_max 11
_diffrn_reflns_limit_k_min -12
_diffrn_reflns_limit_l_max 36
_diffrn_reflns_limit_l_min -36
_diffrn_reflns_number 6165
_diffrn_reflns_theta_full 25.97
_diffrn_reflns_theta_max 25.97
_diffrn_reflns_theta_min 1.35
_exptl_absorpt_coefficient_mu 1.641
_exptl_crystal_density_diffrn 1.924
_exptl_crystal_density_method 'not measured'
_exptl_crystal_F_000 1360
_exptl_crystal_size_max 0.45
_exptl_crystal_size_mid 0.30
_exptl_crystal_size_min 0.30
_refine_diff_density_max 0.794
_refine_diff_density_min -0.702
_refine_diff_density_rms 0.109
_refine_ls_extinction_method none
_refine_ls_goodness_of_fit_ref 1.102
_refine_ls_hydrogen_treatment mixed
_refine_ls_matrix_type full
_refine_ls_number_parameters 643
_refine_ls_number_reflns 5906
_refine_ls_number_restraints 0
_refine_ls_restrained_S_all 1.102
_refine_ls_R_factor_all 0.0484
_refine_ls_R_factor_gt 0.0449
_refine_ls_shift/su_max 0.015
_refine_ls_shift/su_mean 0.001
_refine_ls_structure_factor_coef Fsqd
_refine_ls_weighting_details 'calc w=1/[\s^2^(Fo^2^)+(0.0617P)^2^+4.4329P] where P=(Fo^2^+2Fc^2^)/3'
_refine_ls_weighting_scheme calc
_refine_ls_wR_factor_gt 0.1162
_refine_ls_wR_factor_ref 0.1190
_reflns_number_gt 5648
_reflns_number_total 5906
_reflns_threshold_expression >2sigma(I)
_cod_data_source_file ic025935q-3_s2_2.cif
_cod_data_source_block '[Ag3(2,4'-Py2S)4](ClO4)3'
_cod_depositor_comments
;
The following automatic conversions were performed:

'_symmetry_cell_setting' value 'Triclinic' changed to 'triclinic'
according to the built-in table from CIF Core dictionary named
'cif_core.dic' version 2.4.1 from 2010-06-29.

Automatic conversion script
Id: cif_fix_values 1646 2011-03-28 12:23:43Z adriana 
;
_cod_database_code 4313060

loop_
_symmetry_equiv_pos_as_xyz
'x, y, z'
'-x, -y, -z'

loop_
_atom_site_label
_atom_site_type_symbol
_atom_site_fract_x
_atom_site_fract_y
_atom_site_fract_z
_atom_site_U_iso_or_equiv
_atom_site_adp_type
_atom_site_occupancy
_atom_site_symmetry_multiplicity
_atom_site_calc_flag
_atom_site_refinement_flags
_atom_site_disorder_assembly
_atom_site_disorder_group
Ag1 Ag 0.5000 1.0000 0.5000 0.0601(3) Uani 1 2 d S . .
Ag2 Ag 0.92797(10) 0.69697(7) 0.32849(2) 0.0642(2) Uani 1 1 d . . .
Ag3 Ag 0.23096(8) 0.30313(7) 0.17149(2) 0.0644(2) Uani 1 1 d . . .
Ag4 Ag -0.5000 0.0000 0.0000 0.0593(3) Uani 1 2 d S . .
Cl1 Cl 1.2368(2) 0.67359(18) 0.07670(6) 0.0473(4) Uani 1 1 d . . .
Cl2 Cl 0.5635(2) 0.32650(18) 0.42336(6) 0.0471(4) Uani 1 1 d . . .
Cl3 Cl 0.3639(3) 0.0001(4) 0.24990(13) 0.0995(10) Uani 1 1 d . . .
S1 S 1.1888(2) 0.87345(18) 0.41831(7) 0.0463(4) Uani 1 1 d . . .
S2 S 0.5518(3) 0.6834(2) 0.36116(7) 0.0604(6) Uani 1 1 d . . .
S3 S 0.3156(2) 0.12671(18) 0.08158(7) 0.0469(4) Uani 1 1 d . . .
S4 S -0.1315(3) 0.3166(2) 0.13850(6) 0.0607(6) Uani 1 1 d . . .
N1 N 0.7041(7) 0.9419(5) 0.47015(18) 0.0371(12) Uani 1 1 d . . .
N2 N 1.0665(7) 0.6214(6) 0.3814(2) 0.0440(14) Uani 1 1 d . . .
N3 N 0.8423(8) 0.8767(6) 0.3300(2) 0.0463(14) Uani 1 1 d . . .
N4 N 0.8764(8) 0.5538(6) 0.2674(2) 0.0493(15) Uani 1 1 d . . .
N5 N 0.3219(8) 0.4468(6) 0.2330(2) 0.0491(15) Uani 1 1 d . . .
N6 N 0.4451(7) 0.3787(6) 0.1178(2) 0.0482(15) Uani 1 1 d . . .
N7 N -0.0341(7) 0.1231(6) 0.1697(2) 0.0454(14) Uani 1 1 d . . .
N8 N -0.2372(7) 0.0576(6) 0.03012(18) 0.0396(13) Uani 1 1 d . . .
O1 O 1.3914(8) 0.7723(8) 0.0583(2) 0.093(2) Uani 1 1 d . . .
O2 O 1.2762(9) 0.6273(8) 0.1171(2) 0.085(2) Uani 1 1 d . . .
O3 O 1.1605(14) 0.5619(9) 0.0468(3) 0.138(4) Uani 1 1 d . . .
O4 O 1.1142(12) 0.7329(10) 0.0848(4) 0.134(4) Uani 1 1 d . . .
O5 O 0.6510(9) 0.3738(8) 0.3832(2) 0.087(2) Uani 1 1 d . . .
O6 O 0.6217(10) 0.2285(7) 0.4414(2) 0.090(2) Uani 1 1 d . . .
O7 O 0.5968(16) 0.4382(8) 0.4535(3) 0.138(4) Uani 1 1 d . . .
O8 O 0.3809(9) 0.2672(10) 0.4161(4) 0.133(4) Uani 1 1 d . . .
O9 O 0.5348(8) -0.0003(7) 0.2497(2) 0.0499(15) Uani 0.80 1 d P . .
O10 O 0.3424(14) 0.0991(10) 0.2243(4) 0.128(5) Uani 0.80 1 d P . .
O11 O 0.2841(16) -0.1084(14) 0.2071(5) 0.151(5) Uani 0.80 1 d P . .
O12 O 0.2443(13) -0.0991(10) 0.2755(5) 0.131(5) Uani 0.80 1 d P . .
O13 O 0.3951(19) 0.1085(15) 0.2928(6) 0.162(6) Uani 0.80 1 d P . .
C1 C 0.8522(9) 1.0441(7) 0.4556(2) 0.0406(15) Uani 1 1 d . . .
H1 H 0.8557 1.1335 0.4564 0.049 Uiso 1 1 calc R . .
C2 C 0.9976(8) 1.0221(7) 0.4398(2) 0.0380(15) Uani 1 1 d . . .
H2 H 1.0979 1.0955 0.4304 0.046 Uiso 1 1 calc R . .
C3 C 0.9936(8) 0.8899(6) 0.4380(2) 0.0317(13) Uani 1 1 d . . .
C4 C 0.8424(8) 0.7833(6) 0.4520(2) 0.0357(14) Uani 1 1 d . . .
H4 H 0.8351 0.6929 0.4507 0.043 Uiso 1 1 calc R . .
C5 C 0.7017(8) 0.8139(7) 0.4683(2) 0.0370(14) Uani 1 1 d . . .
H5 H 0.6009 0.7422 0.4783 0.044 Uiso 1 1 calc R . .
C6 C 1.1410(8) 0.6927(7) 0.4186(2) 0.0400(15) Uani 1 1 d . . .
C7 C 1.1961(10) 0.6384(9) 0.4530(3) 0.0544(19) Uani 1 1 d . . .
H7 H 1.2429 0.6905 0.4787 0.065 Uiso 1 1 calc R . .
C8 C 1.1810(12) 0.5027(10) 0.4489(3) 0.068(2) Uani 1 1 d . . .
H8 H 1.2188 0.4622 0.4717 0.081 Uiso 1 1 calc R . .
C9 C 1.1107(12) 0.4307(9) 0.4113(3) 0.064(2) Uani 1 1 d . . .
H9 H 1.1011 0.3402 0.4075 0.077 Uiso 1 1 calc R . .
C10 C 1.0541(11) 0.4924(8) 0.3790(3) 0.058(2) Uani 1 1 d . . .
H10 H 1.0032 0.4405 0.3535 0.069 Uiso 1 1 calc R . .
C11 C 0.9460(11) 1.0047(9) 0.3204(3) 0.060(2) Uani 1 1 d . . .
H11 H 1.0590 1.0217 0.3091 0.072 Uiso 1 1 calc R . .
C12 C 0.8938(12) 1.1135(8) 0.3263(3) 0.065(2) Uani 1 1 d . . .
H12 H 0.9697 1.2023 0.3192 0.078 Uiso 1 1 calc R . .
C13 C 0.7297(12) 1.0887(8) 0.3427(3) 0.061(2) Uani 1 1 d . . .
H13 H 0.6919 1.1610 0.3471 0.073 Uiso 1 1 calc R . .
C14 C 0.6206(10) 0.9597(8) 0.3526(3) 0.0528(19) Uani 1 1 d . . .
H14 H 0.5077 0.9419 0.3641 0.063 Uiso 1 1 calc R . .
C15 C 0.6797(9) 0.8544(7) 0.3454(2) 0.0386(15) Uani 1 1 d . . .
C16 C 0.3816(10) 0.5830(8) 0.2348(3) 0.0513(18) Uani 1 1 d . . .
H16 H 0.3735 0.6276 0.2091 0.062 Uiso 1 1 calc R . .
C17 C 0.4537(9) 0.6620(7) 0.2715(2) 0.0469(17) Uani 1 1 d . . .
H17 H 0.4941 0.7575 0.2708 0.056 Uiso 1 1 calc R . .
C18 C 0.4655(9) 0.5976(7) 0.3098(2) 0.0408(15) Uani 1 1 d . . .
C19 C 0.4031(11) 0.4574(8) 0.3092(3) 0.0551(19) Uani 1 1 d . . .
H19 H 0.4073 0.4109 0.3347 0.066 Uiso 1 1 calc R . .
C20 C 0.3337(11) 0.3857(7) 0.2703(3) 0.055(2) Uani 1 1 d . . .
H20 H 0.2932 0.2901 0.2700 0.066 Uiso 1 1 calc R . .
C21 C 0.7970(11) 0.4168(8) 0.2658(3) 0.0520(18) Uani 1 1 d . . .
H21 H 0.7427 0.3726 0.2914 0.062 Uiso 1 1 calc R . .
C22 C 0.7907(10) 0.3368(7) 0.2285(2) 0.0456(17) Uani 1 1 d . . .
H22 H 0.7360 0.2413 0.2291 0.055 Uiso 1 1 calc R . .
C23 C 0.8676(9) 0.4022(7) 0.1904(2) 0.0421(16) Uani 1 1 d . . .
H23 H 0.8669 0.3513 0.1647 0.051 Uiso 1 1 calc R . .
C24 C 0.9452(11) 0.5430(8) 0.1908(3) 0.0535(19) Uani 1 1 d . . .
H24 H 0.9954 0.5892 0.1651 0.064 Uiso 1 1 calc R . .
C25 C 0.9478(11) 0.6155(7) 0.2295(3) 0.0542(19) Uani 1 1 d . . .
C26 C 0.5612(10) 0.5087(8) 0.1211(3) 0.061(2) Uani 1 1 d . . .
H26 H 0.5618 0.5602 0.1466 0.073 Uiso 1 1 calc R . .
C27 C 0.6790(11) 0.5689(9) 0.0884(3) 0.064(2) Uani 1 1 d . . .
H27 H 0.7593 0.6598 0.0921 0.077 Uiso 1 1 calc R . .
C28 C 0.6799(11) 0.4973(10) 0.0507(3) 0.067(2) Uani 1 1 d . . .
H28 H 0.7597 0.5368 0.0280 0.080 Uiso 1 1 calc R . .
C29 C 0.5577(10) 0.3633(9) 0.0472(3) 0.056(2) Uani 1 1 d . . .
H29 H 0.5510 0.3115 0.0213 0.067 Uiso 1 1 calc R . .
C30 C 0.4474(8) 0.3068(7) 0.0813(2) 0.0408(16) Uani 1 1 d . . .
C31 C -0.1127(8) 0.1867(7) 0.0321(2) 0.0373(14) Uani 1 1 d . . .
C32 C 0.0582(8) 0.2160(7) 0.0478(2) 0.0353(14) Uani 1 1 d . . .
H32 H 0.1417 0.3063 0.0487 0.042 Uiso 1 1 calc R . .
C33 C 0.1045(8) 0.1109(6) 0.0620(2) 0.0323(13) Uani 1 1 d . . .
C34 C -0.0255(8) -0.0223(6) 0.0602(2) 0.0374(15) Uani 1 1 d . . .
H34 H 0.0001 -0.0959 0.0700 0.045 Uiso 1 1 calc R . .
C35 C -0.1918(8) -0.0433(7) 0.0439(2) 0.0392(15) Uani 1 1 d . . .
H35 H -0.2772 -0.1329 0.0424 0.047 Uiso 1 1 calc R . .
C36 C -0.0589(11) -0.0051(8) 0.1799(3) 0.061(2) Uani 1 1 d . . .
H36 H 0.0367 -0.0222 0.1914 0.074 Uiso 1 1 calc R . .
C37 C -0.2221(12) -0.1142(8) 0.1740(3) 0.063(2) Uani 1 1 d . . .
H37 H -0.2355 -0.2028 0.1816 0.076 Uiso 1 1 calc R . .
C38 C -0.3595(11) -0.0907(8) 0.1573(3) 0.059(2) Uani 1 1 d . . .
H38 H -0.4693 -0.1632 0.1528 0.071 Uiso 1 1 calc R . .
C39 C -0.3386(10) 0.0402(9) 0.1469(3) 0.055(2) Uani 1 1 d . . .
H39 H -0.4330 0.0583 0.1350 0.066 Uiso 1 1 calc R . .
C40 C -0.1734(9) 0.1450(7) 0.1543(2) 0.0380(15) Uani 1 1 d . . .

loop_
_atom_site_aniso_label
_atom_site_aniso_U_11
_atom_site_aniso_U_22
_atom_site_aniso_U_33
_atom_site_aniso_U_23
_atom_site_aniso_U_13
_atom_site_aniso_U_12
Ag1 0.0483(5) 0.0567(5) 0.0857(7) -0.0001(5) 0.0235(4) 0.0317(4)
Ag2 0.0840(5) 0.0601(4) 0.0648(4) -0.0218(3) -0.0192(3) 0.0470(4)
Ag3 0.0474(4) 0.0604(4) 0.0648(4) -0.0216(3) 0.0024(3) -0.0007(3)
Ag4 0.0325(4) 0.0561(5) 0.0848(7) -0.0004(4) -0.0235(4) 0.0120(4)
Cl1 0.0406(9) 0.0435(9) 0.0538(11) 0.0097(8) 0.0015(7) 0.0112(7)
Cl2 0.0486(9) 0.0432(9) 0.0543(11) 0.0094(8) 0.0070(8) 0.0224(8)
Cl3 0.0580(14) 0.105(2) 0.145(3) 0.044(2) 0.0180(16) 0.0405(15)
S1 0.0330(8) 0.0418(9) 0.0632(12) -0.0110(8) 0.0103(8) 0.0140(7)
S2 0.0724(14) 0.0496(11) 0.0380(11) 0.0030(8) -0.0065(9) 0.0000(10)
S3 0.0361(9) 0.0404(9) 0.0664(12) -0.0103(8) -0.0192(8) 0.0179(7)
S4 0.1054(17) 0.0514(11) 0.0349(10) 0.0033(8) 0.0102(10) 0.0407(12)
N1 0.030(3) 0.039(3) 0.046(3) -0.003(2) 0.004(2) 0.017(2)
N2 0.042(3) 0.041(3) 0.054(4) -0.010(3) -0.005(3) 0.022(3)
N3 0.047(3) 0.040(3) 0.054(4) -0.007(3) 0.003(3) 0.020(3)
N4 0.059(4) 0.039(3) 0.049(4) -0.008(3) -0.003(3) 0.019(3)
N5 0.053(4) 0.036(3) 0.051(4) -0.007(3) -0.002(3) 0.009(3)
N6 0.031(3) 0.039(3) 0.068(4) -0.012(3) -0.003(3) 0.006(2)
N7 0.039(3) 0.037(3) 0.055(4) -0.003(3) -0.010(3) 0.008(2)
N8 0.027(3) 0.047(3) 0.042(3) -0.001(3) -0.003(2) 0.012(2)
O1 0.057(4) 0.096(5) 0.095(5) 0.030(4) 0.011(3) -0.005(3)
O2 0.074(4) 0.102(5) 0.075(5) 0.038(4) -0.001(3) 0.026(4)
O3 0.177(9) 0.080(6) 0.101(7) -0.028(5) -0.006(6) -0.011(5)
O4 0.104(6) 0.135(7) 0.208(10) 0.059(7) 0.042(6) 0.091(6)
O5 0.088(5) 0.098(5) 0.086(5) 0.038(4) 0.031(4) 0.046(4)
O6 0.121(6) 0.095(5) 0.093(5) 0.037(4) 0.013(4) 0.081(5)
O7 0.243(12) 0.075(5) 0.101(7) -0.025(5) -0.020(7) 0.067(6)
O8 0.048(4) 0.143(8) 0.194(10) 0.059(7) 0.009(5) 0.019(4)
O9 0.038(3) 0.058(4) 0.056(4) 0.011(3) 0.004(3) 0.020(3)
O10 0.117(8) 0.075(6) 0.208(12) -0.017(7) -0.090(8) 0.057(6)
O11 0.105(9) 0.125(10) 0.195(14) -0.041(10) -0.045(9) 0.015(7)
O12 0.075(6) 0.078(6) 0.214(13) -0.021(7) 0.075(7) 0.002(5)
O13 0.159(12) 0.151(12) 0.213(16) -0.015(11) 0.030(11) 0.104(10)
C1 0.043(4) 0.038(4) 0.046(4) 0.003(3) 0.002(3) 0.022(3)
C2 0.033(3) 0.037(3) 0.040(4) 0.000(3) 0.002(3) 0.010(3)
C3 0.028(3) 0.035(3) 0.035(4) -0.005(3) 0.001(2) 0.015(3)
C4 0.037(3) 0.027(3) 0.045(4) -0.005(3) -0.001(3) 0.015(3)
C5 0.028(3) 0.041(4) 0.041(4) -0.002(3) 0.000(3) 0.013(3)
C6 0.036(3) 0.049(4) 0.045(4) -0.008(3) 0.003(3) 0.027(3)
C7 0.051(4) 0.068(5) 0.052(5) 0.000(4) 0.000(4) 0.033(4)
C8 0.074(6) 0.077(6) 0.070(6) 0.025(5) 0.004(5) 0.047(5)
C9 0.066(5) 0.048(5) 0.087(7) -0.005(4) -0.009(5) 0.033(4)
C10 0.063(5) 0.047(4) 0.071(6) -0.018(4) -0.007(4) 0.031(4)
C11 0.047(4) 0.058(5) 0.072(6) 0.002(4) 0.016(4) 0.017(4)
C12 0.078(6) 0.039(4) 0.073(6) -0.002(4) 0.009(5) 0.017(4)
C13 0.083(6) 0.049(5) 0.063(5) -0.001(4) 0.004(4) 0.040(4)
C14 0.050(4) 0.059(5) 0.055(5) -0.003(4) 0.008(4) 0.028(4)
C15 0.042(4) 0.045(4) 0.027(3) -0.005(3) -0.004(3) 0.015(3)
C16 0.055(4) 0.048(4) 0.045(4) 0.003(3) -0.004(3) 0.012(3)
C17 0.051(4) 0.028(3) 0.055(5) -0.002(3) -0.007(3) 0.008(3)
C18 0.040(4) 0.031(3) 0.045(4) 0.002(3) -0.001(3) 0.005(3)
C19 0.063(5) 0.043(4) 0.054(5) 0.013(4) -0.003(4) 0.015(4)
C20 0.063(5) 0.028(4) 0.069(6) -0.001(4) 0.004(4) 0.013(3)
C21 0.068(5) 0.047(4) 0.039(4) 0.001(3) 0.008(4) 0.021(4)
C22 0.058(4) 0.033(4) 0.041(4) 0.002(3) 0.009(3) 0.012(3)
C23 0.043(4) 0.038(4) 0.048(4) -0.005(3) -0.001(3) 0.020(3)
C24 0.063(5) 0.043(4) 0.053(5) 0.008(3) 0.011(4) 0.019(4)
C25 0.061(5) 0.035(4) 0.062(5) -0.005(4) -0.008(4) 0.013(3)
C26 0.037(4) 0.048(4) 0.089(6) -0.015(4) -0.002(4) 0.007(3)
C27 0.047(5) 0.044(4) 0.089(7) 0.005(4) -0.001(4) 0.003(4)
C28 0.049(5) 0.074(6) 0.068(6) 0.025(5) 0.017(4) 0.013(4)
C29 0.050(4) 0.072(5) 0.047(5) -0.003(4) -0.002(4) 0.025(4)
C30 0.024(3) 0.039(4) 0.057(5) -0.003(3) -0.011(3) 0.011(3)
C31 0.033(3) 0.045(4) 0.036(4) -0.005(3) 0.000(3) 0.017(3)
C32 0.031(3) 0.035(3) 0.036(4) -0.002(3) -0.004(3) 0.008(3)
C33 0.028(3) 0.040(3) 0.031(3) -0.005(3) -0.005(2) 0.015(3)
C34 0.036(3) 0.031(3) 0.045(4) 0.000(3) -0.004(3) 0.013(3)
C35 0.034(3) 0.037(3) 0.041(4) -0.004(3) -0.003(3) 0.008(3)
C36 0.053(5) 0.054(5) 0.079(6) 0.001(4) -0.013(4) 0.023(4)
C37 0.068(5) 0.039(4) 0.073(6) 0.004(4) -0.010(4) 0.010(4)
C38 0.050(5) 0.051(5) 0.058(5) -0.001(4) -0.004(4) 0.000(4)
C39 0.041(4) 0.072(6) 0.053(5) -0.003(4) -0.006(3) 0.022(4)
C40 0.043(4) 0.039(4) 0.033(4) -0.001(3) 0.000(3) 0.017(3)

loop_
_atom_type_symbol
_atom_type_description
_atom_type_scat_dispersion_real
_atom_type_scat_dispersion_imag
_atom_type_scat_source
C C 0.0033 0.0016 'International Tables Vol C Tables 4.2.6.8 and 6.1.1.4'
H H 0.0000 0.0000 'International Tables Vol C Tables 4.2.6.8 and 6.1.1.4'
N N 0.0061 0.0033 'International Tables Vol C Tables 4.2.6.8 and 6.1.1.4'
S S 0.1246 0.1234 'International Tables Vol C Tables 4.2.6.8 and 6.1.1.4'
Ag Ag -0.8971 1.1015 'International Tables Vol C Tables 4.2.6.8 and 6.1.1.4'
O O 0.0106 0.0060 'International Tables Vol C Tables 4.2.6.8 and 6.1.1.4'
Cl Cl 0.1484 0.1585 'International Tables Vol C Tables 4.2.6.8 and 6.1.1.4'

loop_
_geom_angle_atom_site_label_1
_geom_angle_atom_site_label_2
_geom_angle_atom_site_label_3
_geom_angle
_geom_angle_site_symmetry_1
_geom_angle_site_symmetry_3
_geom_angle_publ_flag
N1 Ag1 N1 180.000(3) . 2_676 ?
N3 Ag2 N2 130.3(2) . . ?
N3 Ag2 N4 121.1(2) . . ?
N2 Ag2 N4 108.7(2) . . ?
N7 Ag3 N6 129.7(2) . . ?
N7 Ag3 N5 121.1(2) . . ?
N6 Ag3 N5 109.2(2) . . ?
N8 Ag4 N8 180.0(4) 2_455 . ?
O4 Cl1 O3 108.6(7) . . ?
O4 Cl1 O2 108.2(5) . . ?
O3 Cl1 O2 109.9(6) . . ?
O4 Cl1 O1 109.0(5) . . ?
O3 Cl1 O1 109.9(5) . . ?
O2 Cl1 O1 111.1(4) . . ?
O8 Cl2 O5 109.7(5) . . ?
O8 Cl2 O7 107.2(7) . . ?
O5 Cl2 O7 109.9(5) . . ?
O8 Cl2 O6 109.4(5) . . ?
O5 Cl2 O6 110.2(4) . . ?
O7 Cl2 O6 110.3(5) . . ?
O12 Cl3 O10 130.8(7) . . ?
O12 Cl3 O9 114.4(6) . . ?
O10 Cl3 O9 114.8(6) . . ?
O12 Cl3 O13 87.4(7) . . ?
O10 Cl3 O13 87.3(7) . . ?
O9 Cl3 O13 96.7(6) . . ?
O12 Cl3 O11 86.9(7) . . ?
O10 Cl3 O11 87.1(7) . . ?
O9 Cl3 O11 96.9(6) . . ?
O13 Cl3 O11 166.4(7) . . ?
C3 S1 C6 105.1(3) . . ?
C15 S2 C18 103.1(3) . . ?
C33 S3 C30 104.7(3) . . ?
C40 S4 C23 102.8(3) . 1_455 ?
C5 N1 C1 117.3(5) . . ?
C5 N1 Ag1 125.1(4) . . ?
C1 N1 Ag1 117.3(4) . . ?
C10 N2 C6 116.0(6) . . ?
C10 N2 Ag2 118.9(5) . . ?
C6 N2 Ag2 124.4(4) . . ?
C11 N3 C15 117.5(6) . . ?
C11 N3 Ag2 125.0(5) . . ?
C15 N3 Ag2 117.2(5) . . ?
C21 N4 C25 116.8(6) . . ?
C21 N4 Ag2 127.6(5) . . ?
C25 N4 Ag2 115.3(5) . . ?
C16 N5 C20 116.5(6) . . ?
C16 N5 Ag3 127.9(5) . . ?
C20 N5 Ag3 115.2(5) . . ?
C30 N6 C26 117.8(7) . . ?
C30 N6 Ag3 124.1(4) . . ?
C26 N6 Ag3 117.6(5) . . ?
C40 N7 C36 117.5(6) . . ?
C40 N7 Ag3 117.2(4) . . ?
C36 N7 Ag3 125.1(5) . . ?
C35 N8 C31 118.0(5) . . ?
C35 N8 Ag4 117.3(4) . . ?
C31 N8 Ag4 124.3(4) . . ?
N1 C1 C2 123.0(6) . . ?
C1 C2 C3 119.2(6) . . ?
C2 C3 C4 118.9(5) . . ?
C2 C3 S1 115.6(5) . . ?
C4 C3 S1 125.5(4) . . ?
C3 C4 C5 118.5(6) . . ?
N1 C5 C4 123.1(6) . . ?
N2 C6 C7 123.7(7) . . ?
N2 C6 S1 115.9(5) . . ?
C7 C6 S1 120.1(6) . . ?
C6 C7 C8 118.2(8) . . ?
C9 C8 C7 118.9(8) . . ?
C8 C9 C10 119.0(8) . . ?
N2 C10 C9 124.2(8) . . ?
N3 C11 C12 122.8(8) . . ?
C13 C12 C11 118.5(8) . . ?
C14 C13 C12 120.2(7) . . ?
C13 C14 C15 118.7(7) . . ?
N3 C15 C14 122.2(7) . . ?
N3 C15 S2 115.7(5) . . ?
C14 C15 S2 121.8(6) . . ?
N5 C16 C17 124.4(7) . . ?
C16 C17 C18 118.4(6) . . ?
C19 C18 C17 118.5(7) . . ?
C19 C18 S2 116.6(6) . . ?
C17 C18 S2 124.9(5) . . ?
C18 C19 C20 119.1(7) . . ?
N5 C20 C19 123.0(7) . . ?
N4 C21 C22 123.9(7) . . ?
C23 C22 C21 118.1(7) . . ?
C24 C23 C22 119.2(7) . . ?
C24 C23 S4 116.1(6) . 1_655 ?
C22 C23 S4 124.7(5) . 1_655 ?
C23 C24 C25 119.1(7) . . ?
N4 C25 C24 122.8(7) . . ?
N6 C26 C27 122.4(8) . . ?
C28 C27 C26 120.2(8) . . ?
C27 C28 C29 117.2(8) . . ?
C30 C29 C28 120.1(8) . . ?
N6 C30 C29 122.1(7) . . ?
N6 C30 S3 116.6(5) . . ?
C29 C30 S3 120.9(6) . . ?
N8 C31 C32 122.0(6) . . ?
C33 C32 C31 119.7(6) . . ?
C32 C33 C34 117.9(5) . . ?
C32 C33 S3 126.4(5) . . ?
C34 C33 S3 115.6(5) . . ?
C35 C34 C33 119.0(6) . . ?
N8 C35 C34 123.3(6) . . ?
N7 C36 C37 122.4(7) . . ?
C38 C37 C36 119.2(8) . . ?
C37 C38 C39 119.8(7) . . ?
C38 C39 C40 118.2(7) . . ?
N7 C40 C39 122.9(6) . . ?
N7 C40 S4 116.0(5) . . ?
C39 C40 S4 120.9(6) . . ?

loop_
_geom_bond_atom_site_label_1
_geom_bond_atom_site_label_2
_geom_bond_distance
_geom_bond_site_symmetry_2
_geom_bond_publ_flag
Ag1 N1 2.162(5) . ?
Ag1 N1 2.162(5) 2_676 ?
Ag2 N3 2.251(6) . ?
Ag2 N2 2.278(6) . ?
Ag2 N4 2.284(6) . ?
Ag3 N7 2.251(5) . ?
Ag3 N6 2.294(6) . ?
Ag3 N5 2.297(6) . ?
Ag4 N8 2.171(5) 2_455 ?
Ag4 N8 2.171(5) . ?
Cl1 O4 1.381(7) . ?
Cl1 O3 1.402(8) . ?
Cl1 O2 1.404(6) . ?
Cl1 O1 1.408(6) . ?
Cl2 O8 1.383(7) . ?
Cl2 O5 1.405(7) . ?
Cl2 O7 1.408(8) . ?
Cl2 O6 1.409(6) . ?
Cl3 O12 1.373(11) . ?
Cl3 O10 1.375(10) . ?
Cl3 O9 1.388(6) . ?
Cl3 O13 1.656(15) . ?
Cl3 O11 1.657(13) . ?
S1 C3 1.758(6) . ?
S1 C6 1.789(7) . ?
S2 C15 1.772(7) . ?
S2 C18 1.776(7) . ?
S3 C33 1.756(6) . ?
S3 C30 1.781(7) . ?
S4 C40 1.781(7) . ?
S4 C23 1.788(7) 1_455 ?
N1 C5 1.339(8) . ?
N1 C1 1.348(9) . ?
N2 C10 1.322(9) . ?
N2 C6 1.339(9) . ?
N3 C11 1.323(10) . ?
N3 C15 1.333(8) . ?
N4 C21 1.333(9) . ?
N4 C25 1.346(10) . ?
N5 C16 1.324(9) . ?
N5 C20 1.330(10) . ?
N6 C30 1.324(9) . ?
N6 C26 1.329(9) . ?
N7 C40 1.322(8) . ?
N7 C36 1.329(10) . ?
N8 C35 1.326(9) . ?
N8 C31 1.344(8) . ?
C1 C2 1.370(9) . ?
C2 C3 1.378(9) . ?
C3 C4 1.380(9) . ?
C4 C5 1.386(8) . ?
C6 C7 1.352(10) . ?
C7 C8 1.388(12) . ?
C8 C9 1.344(13) . ?
C9 C10 1.357(12) . ?
C11 C12 1.373(12) . ?
C12 C13 1.349(12) . ?
C13 C14 1.345(11) . ?
C14 C15 1.378(10) . ?
C16 C17 1.357(10) . ?
C17 C18 1.373(10) . ?
C18 C19 1.362(10) . ?
C19 C20 1.375(11) . ?
C21 C22 1.376(10) . ?
C22 C23 1.375(10) . ?
C23 C24 1.368(10) . ?
C23 S4 1.788(7) 1_655 ?
C24 C25 1.374(11) . ?
C26 C27 1.359(12) . ?
C27 C28 1.352(13) . ?
C28 C29 1.377(12) . ?
C29 C30 1.355(11) . ?
C31 C32 1.380(9) . ?
C32 C33 1.375(9) . ?
C33 C34 1.392(9) . ?
C34 C35 1.369(9) . ?
C36 C37 1.386(11) . ?
C37 C38 1.332(12) . ?
C38 C39 1.366(12) . ?
C39 C40 1.382(10) . ?
